data_1529525
loop_
_publ_author_name
'Abriel, W.'
'Lerf, A.'

_publ_section_title
;
 Preparation and single crystal investigation on the intercalation
 compound In0.67 Ta S2
;
_journal_name_full 'Materials Research Bulletin'
_journal_page_first 673
_journal_page_last 678
_journal_volume 23
_journal_year 1988
_chemical_formula_sum 'In0.49 S2 Ta'
_chemical_name_systematic 'In0.49 Ta S2'
_space_group_IT_number 187
_symmetry_space_group_name_Hall 'P -6 2'
_symmetry_space_group_name_H-M 'P -6 m 2'
_cell_angle_alpha 90
_cell_angle_beta 90
_cell_angle_gamma 120
_cell_formula_units_Z 1
_cell_length_a 3.332
_cell_length_b 3.332
_cell_length_c 7.983
_cell_volume 76.755
_citation_journal_id_ASTM MRBUAC
_cod_data_source_file Abriel_MRBUAC_1988_1711.cif
_cod_data_source_block In0.49S2Ta1
_cod_original_cell_volume 76.75501
_cod_original_formula_sum 'In0.49 S2 Ta1'
_cod_database_code 1529525

loop_
_symmetry_equiv_pos_as_xyz
x,y,z
-x+y,-x,-z
-y,x-y,z
x,y,-z
-x+y,-x,z
-y,x-y,-z
-y,-x,-z
-x+y,y,z
x,x-y,-z
-y,-x,z
-x+y,y,-z
x,x-y,z

loop_
_atom_site_label
_atom_site_type_symbol
_atom_site_fract_x
_atom_site_fract_y
_atom_site_fract_z
_atom_site_occupancy
_atom_site_U_iso_or_equiv
S1 S-2 0.6667 0.3333 0.6954 1 0.0
In1 In+1 0 0 0 0.493 0.0
Ta1 Ta+3 0 0 0.5 1 0.0
